data_7035343
loop_
_publ_author_name
'Zhang, He'
'Lv, Jing-Hua'
'Yu, Kai'
'Wang, Chun-Mei'
'Wang, Chun-Xiao'
'Sun, Di'
'Zhou, Bai-Bin'

_publ_section_title
;
 Assembly of a basket-like {Sr &#x2282; P6Mo18O73} cage from 0D dimmer to
 2D network and its photo-/electro-catalytic properties.
;
_journal_issue 28
_journal_name_full 'Dalton transactions (Cambridge, England : 2003)'
_journal_page_first 12839
_journal_page_last 12851
_journal_paper_doi 10.1039/c5dt01480h
_journal_volume 44
_journal_year 2015
_chemical_absolute_configuration unk
_chemical_formula_moiety 'C36 H68 Fe Mo18 N12 O77 P6 Sr'
_chemical_formula_sum 'C36 H68 Fe Mo18 N12 O77 P6 Sr'
_chemical_formula_weight 3957.23
_chemical_name_systematic
; 
 ? 
;
_space_group_IT_number 4
_symmetry_cell_setting monoclinic
_symmetry_space_group_name_Hall 'P 2yb'
_symmetry_space_group_name_H-M 'P 1 21 1'
_atom_sites_solution_hydrogens geom
_atom_sites_solution_primary direct
_atom_sites_solution_secondary difmap
_audit_block_doi 10.5517/cc13z4lt
_audit_creation_method SHELXL-97
_audit_update_record
;
2015-05-21 deposited with the CCDC.
2015-06-05 downloaded from the CCDC.
;
_cell_angle_alpha 90.00
_cell_angle_beta 104.605(2)
_cell_angle_gamma 90.00
_cell_formula_units_Z 2
_cell_length_a 16.548(2)
_cell_length_b 13.8013(18)
_cell_length_c 21.631(3)
_cell_measurement_reflns_used 9222
_cell_measurement_temperature 298(2)
_cell_measurement_theta_max 27.45
_cell_measurement_theta_min 2.32
_cell_volume 4780.5(11)
_computing_cell_refinement 'Bruker SMART'
_computing_data_collection 'Bruker SMART'
_computing_data_reduction 'Bruker SAINT'
_computing_molecular_graphics 'Bruker SHELXTL'
_computing_publication_material 'Bruker SHELXTL'
_computing_structure_refinement 'SHELXL-97 (Sheldrick, 1997)'
_computing_structure_solution 'SHELXS-97 (Sheldrick, 1990)'
_diffrn_ambient_temperature 298(2)
_diffrn_measured_fraction_theta_full 0.990
_diffrn_measured_fraction_theta_max 0.990
_diffrn_measurement_device_type 'CCD area detector'
_diffrn_measurement_method 'phi and omega scans'
_diffrn_radiation_monochromator graphite
_diffrn_radiation_source 'fine-focus sealed tube'
_diffrn_radiation_type MoK\a
_diffrn_radiation_wavelength 0.71073
_diffrn_reflns_av_R_equivalents 0.0172
_diffrn_reflns_av_sigmaI/netI 0.0346
_diffrn_reflns_limit_h_max 19
_diffrn_reflns_limit_h_min -21
_diffrn_reflns_limit_k_max 17
_diffrn_reflns_limit_k_min -17
_diffrn_reflns_limit_l_max 28
_diffrn_reflns_limit_l_min -11
_diffrn_reflns_number 28017
_diffrn_reflns_theta_full 27.49
_diffrn_reflns_theta_max 27.49
_diffrn_reflns_theta_min 0.97
_exptl_absorpt_coefficient_mu 3.194
_exptl_absorpt_correction_T_max 0.5082
_exptl_absorpt_correction_T_min 0.4153
_exptl_absorpt_correction_type multi-scan
_exptl_absorpt_process_details
; 
SADABS v.2.10 (Bruker,2003) was used for absorption correction. 
R(int) was 0.0172 after correction. 
The Ratio of minimum to maximum transmission is 0.8175. 
;
_exptl_crystal_colour blue
_exptl_crystal_density_diffrn 2.749
_exptl_crystal_density_method 'not measured'
_exptl_crystal_description block
_exptl_crystal_F_000 3788.0
_exptl_crystal_size_max 0.24
_exptl_crystal_size_mid 0.20
_exptl_crystal_size_min 0.18
_refine_diff_density_max 1.403
_refine_diff_density_min -1.680
_refine_diff_density_rms 0.172
_refine_ls_abs_structure_details 'Flack H D (1983), Acta Cryst. A39, 876-881'
_refine_ls_abs_structure_Flack 0.507(7)
_refine_ls_extinction_coef 0.00016(3)
_refine_ls_extinction_expression Fc^*^=kFc[1+0.001xFc^2^\l^3^/sin(2\q)]^-1/4^
_refine_ls_extinction_method SHELXL
_refine_ls_goodness_of_fit_ref 1.083
_refine_ls_hydrogen_treatment constr
_refine_ls_matrix_type full
_refine_ls_number_parameters 1361
_refine_ls_number_reflns 20454
_refine_ls_number_restraints 27
_refine_ls_restrained_S_all 1.094
_refine_ls_R_factor_all 0.0342
_refine_ls_R_factor_gt 0.0310
_refine_ls_shift/su_max 0.001
_refine_ls_shift/su_mean 0.000
_refine_ls_structure_factor_coef Fsqd
_refine_ls_weighting_details 'calc w=1/[\s^2^(Fo^2^)+(0.0292P)^2^+22.2059P] where P=(Fo^2^+2Fc^2^)/3'
_refine_ls_weighting_scheme calc
_refine_ls_wR_factor_gt 0.0727
_refine_ls_wR_factor_ref 0.0783
_reflns_number_gt 19475
_reflns_number_total 21454
_reflns_threshold_expression >2sigma(I)
_cod_data_source_file c5dt01480h2.cif
_cod_data_source_block ppp
_cod_depositor_comments
;
The following automatic conversions were performed:

'_chemical_absolute_configuration' value ' unk ' changed to 'unk'
according to
/usr/data/users/saulius/crontab/automatic-downloads/rss-feeds/RSC/lib/dictionaries/cif_core.dic
dictionary named 'cif_core.dic' version 2.4.2 from 2011-04-26.

'_symmetry_cell_setting' value 'Monoclinic' changed to 'monoclinic'
according to
/usr/data/users/saulius/crontab/automatic-downloads/rss-feeds/RSC/lib/dictionaries/cif_core.dic
dictionary named 'cif_core.dic' version 2.4.2 from 2011-04-26.

Automatic conversion script
Id: cif_fix_values 3271 2015-04-21 07:52:19Z andrius 

 Adding full bibliography for 7035341--7035345.cif.
;
_cod_original_sg_symbol_H-M P2(1)
_cod_database_code 7035343

loop_
_symmetry_equiv_pos_as_xyz
'x, y, z'
'-x, y+1/2, -z'

loop_
_atom_site_label
_atom_site_type_symbol
_atom_site_fract_x
_atom_site_fract_y
_atom_site_fract_z
_atom_site_U_iso_or_equiv
_atom_site_adp_type
_atom_site_occupancy
_atom_site_symmetry_multiplicity
_atom_site_calc_flag
_atom_site_refinement_flags
Mo1 Mo 0.01553(4) 0.62078(4) 0.17735(3) 0.01687(12) Uani 1 1 d .
Mo2 Mo -0.03116(3) 0.75955(5) 0.30778(3) 0.01862(12) Uani 1 1 d .
Mo3 Mo 0.19301(3) 0.99775(4) 0.27305(3) 0.01470(11) Uani 1 1 d .
Mo4 Mo 0.12064(4) 0.64318(4) 0.42041(3) 0.01742(12) Uani 1 1 d .
Mo5 Mo 0.13958(4) 0.84219(4) 0.04219(3) 0.01737(12) Uani 1 1 d .
Mo6 Mo 0.11921(4) 0.89819(4) 0.40646(3) 0.01752(12) Uani 1 1 d .
Mo7 Mo 0.13951(4) 0.59960(4) 0.05482(3) 0.01789(12) Uani 1 1 d .
Mo8 Mo 0.45660(4) 0.59279(4) 0.08588(3) 0.01931(12) Uani 1 1 d .
Mo9 Mo 0.31256(4) 0.97842(4) 0.14927(3) 0.01573(11) Uani 1 1 d .
Mo10 Mo 0.01765(4) 0.86577(4) 0.16594(3) 0.01712(12) Uani 1 1 d .
Mo11 Mo 0.46904(3) 0.76698(4) 0.46804(3) 0.01378(11) Uani 1 1 d .
Mo12 Mo 0.45409(4) 0.84629(4) 0.07234(3) 0.01870(12) Uani 1 1 d .
Mo13 Mo 0.59882(3) 0.75039(4) 0.34788(3) 0.01778(12) Uani 1 1 d .
Mo14 Mo 0.19041(3) 0.50840(4) 0.29706(3) 0.01512(11) Uani 1 1 d .
Mo15 Mo 0.61289(3) 0.73059(5) 0.17796(3) 0.02030(12) Uani 1 1 d .
Mo16 Mo 0.29572(4) 0.70837(4) -0.01759(3) 0.02015(12) Uani 1 1 d .
Mo17 Mo 0.27013(4) 0.78226(5) 0.51753(3) 0.02037(13) Uani 1 1 d .
Mo18 Mo 0.31441(4) 0.48922(4) 0.17596(3) 0.01639(11) Uani 1 1 d .
Sr1 Sr 0.36733(3) 0.75143(5) 0.29858(3) 0.01615(12) Uani 1 1 d .
Fe1 Fe 0.50077(7) 1.01974(7) 0.48909(5) 0.0201(2) Uani 1 1 d .
P1 P 0.30915(10) 0.73114(12) 0.14519(8) 0.0142(3) Uani 1 1 d .
P2 P 0.16838(9) 0.75301(12) 0.28357(7) 0.0126(3) Uani 1 1 d .
P3 P 0.32626(10) 0.59286(12) 0.42722(8) 0.0149(3) Uani 1 1 d .
P4 P 0.50153(11) 0.91099(13) 0.23062(8) 0.0164(3) Uani 1 1 d .
P5 P 0.32656(10) 0.93789(12) 0.40938(8) 0.0147(3) Uani 1 1 d .
P6 P 0.50209(11) 0.56950(12) 0.24887(8) 0.0173(3) Uani 1 1 d .
O1 O 0.5209(3) 0.7553(4) 0.3988(2) 0.0181(9) Uani 1 1 d .
O2 O 0.0704(3) 0.8525(4) 0.0986(2) 0.0218(10) Uani 1 1 d .
O3 O -0.0253(3) 0.8493(4) 0.2489(2) 0.0215(10) Uani 1 1 d .
O4 O 0.2593(3) 0.4943(4) 0.2410(2) 0.0207(10) Uani 1 1 d .
O5 O 0.0988(3) 0.9526(4) 0.2105(2) 0.0194(10) Uani 1 1 d .
O6 O 0.2242(3) 0.8413(3) 0.2861(2) 0.0152(9) Uani 1 1 d .
O7 O 0.2602(3) 0.9942(4) 0.2151(2) 0.0202(10) Uani 1 1 d .
O8 O 0.2174(3) 0.5228(4) 0.1137(2) 0.0211(10) Uani 1 1 d .
O9 O -0.0398(3) 0.7411(4) 0.1431(2) 0.0201(10) Uani 1 1 d .
O10 O 0.3854(3) 0.6629(3) 0.4052(2) 0.0184(10) Uani 1 1 d .
O11 O -0.1319(3) 0.7604(5) 0.3115(2) 0.0296(12) Uani 1 1 d .
O12 O 0.0699(3) 0.6115(4) 0.1109(2) 0.0225(10) Uani 1 1 d .
O13 O 0.1199(3) 0.7613(3) 0.3369(2) 0.0157(9) Uani 1 1 d .
O14 O 0.0977(3) 0.7168(4) 0.0113(2) 0.0197(10) Uani 1 1 d .
O15 O 0.3789(3) 0.7754(4) 0.5100(2) 0.0206(10) Uani 1 1 d .
O16 O 0.3629(3) 0.7236(4) 0.0946(2) 0.0194(10) Uani 1 1 d .
O17 O 0.2237(3) 0.6640(3) 0.2949(2) 0.0161(9) Uani 1 1 d .
O18 O 0.2325(3) 0.6153(4) 0.0041(2) 0.0234(11) Uani 1 1 d .
O19 O 0.1040(3) 0.7467(4) 0.2185(2) 0.0176(9) Uani 1 1 d .
O20 O 0.4985(3) 0.8524(3) 0.2892(2) 0.0190(10) Uani 1 1 d .
O21 O 0.2167(3) 0.7279(3) 0.1083(2) 0.0165(9) Uani 1 1 d .
O22 O 0.5044(3) 0.8432(4) 0.1740(2) 0.0199(10) Uani 1 1 d .
O23 O 0.3306(3) 0.6484(3) 0.1921(2) 0.0148(9) Uani 1 1 d .
O24 O 0.2942(3) 1.0000(3) 0.3497(2) 0.0182(9) Uani 1 1 d .
O25 O 0.3733(3) 1.0033(4) 0.4629(2) 0.0210(10) Uani 1 1 d .
O26 O 0.4960(3) 0.6457(4) 0.2978(2) 0.0193(10) Uani 1 1 d .
O27 O 0.1172(3) 0.5775(4) 0.4851(2) 0.0270(11) Uani 1 1 d .
O28 O 0.2528(3) 0.6540(4) 0.4404(2) 0.0200(10) Uani 1 1 d .
O29 O -0.0642(3) 0.5436(4) 0.1507(3) 0.0260(11) Uani 1 1 d .
O30 O 0.3825(3) 0.5178(4) 0.1108(2) 0.0231(11) Uani 1 1 d .
O31 O 0.6723(4) 0.6334(4) 0.1696(3) 0.0329(13) Uani 1 1 d .
O32 O 0.3801(3) 0.9300(4) 0.0882(2) 0.0224(10) Uani 1 1 d .
O33 O 0.1704(3) 0.3916(4) 0.3079(3) 0.0251(11) Uani 1 1 d .
O34 O 0.1298(3) 0.5556(4) 0.3621(2) 0.0194(10) Uani 1 1 d .
O35 O 0.4325(3) 0.4957(4) 0.2390(2) 0.0231(10) Uani 1 1 d .
O36 O 0.5210(3) 0.6735(3) 0.5141(2) 0.0201(10) Uani 1 1 d .
O37 O 0.5238(3) 0.7202(4) 0.0940(2) 0.0210(10) Uani 1 1 d .
O38 O 0.0880(3) 0.5152(4) 0.0047(2) 0.0263(11) Uani 1 1 d .
O39 O 0.3999(3) 0.6171(4) 0.0053(2) 0.0234(11) Uani 1 1 d .
O40 O 0.6274(3) 0.7423(4) 0.2655(2) 0.0251(11) Uani 1 1 d .
O41 O 0.3299(3) 0.8245(3) 0.1827(2) 0.0156(9) Uani 1 1 d .
O42 O 0.1514(3) 0.7768(4) 0.4636(2) 0.0190(10) Uani 1 1 d .
O43 O 0.0886(3) 0.9134(4) -0.0177(2) 0.0262(11) Uani 1 1 d .
O44 O 0.0115(3) 0.8634(4) 0.3791(2) 0.0225(11) Uani 1 1 d .
O45 O 0.6605(3) 0.8458(4) 0.3785(3) 0.0319(13) Uani 1 1 d .
O46 O 0.6568(4) 0.6523(5) 0.3806(3) 0.0341(13) Uani 1 1 d .
O47 O 0.2935(3) 0.5169(3) 0.3740(2) 0.0195(10) Uani 1 1 d .
O48 O 0.4294(3) 0.9826(3) 0.2127(2) 0.0193(10) Uani 1 1 d .
O49 O 0.2160(3) 0.9313(3) 0.0916(2) 0.0198(10) Uani 1 1 d .
O50 O 0.3855(3) 0.8596(3) 0.3954(2) 0.0177(10) Uani 1 1 d .
O51 O 0.3128(3) 1.0945(4) 0.1265(3) 0.0264(11) Uani 1 1 d .
O52 O 0.2525(3) 0.8853(3) 0.4288(2) 0.0175(10) Uani 1 1 d .
O53 O 0.4768(4) 1.0200(4) 0.5851(2) 0.0318(13) Uani 1 1 d .
H53A H 0.4578 0.9695 0.5989 0.038 Uiso 1 1 d R
H53B H 0.4869 1.0706 0.6082 0.038 Uiso 1 1 d R
O54 O 0.5200(4) 1.0054(4) 0.3935(3) 0.0355(13) Uani 1 1 d .
H54A H 0.5085 0.9523 0.3733 0.043 Uiso 1 1 d R
H54B H 0.5389 1.0529 0.3765 0.043 Uiso 1 1 d R
O55 O 0.1743(3) 1.1175(4) 0.2725(2) 0.0247(11) Uani 1 1 d .
O56 O 0.2334(3) 0.8094(4) -0.0059(2) 0.0225(10) Uani 1 1 d .
O57 O 0.5854(3) 0.9702(4) 0.2482(3) 0.0254(11) Uani 1 1 d .
O58 O 0.5217(3) 0.8687(3) 0.5028(2) 0.0207(10) Uani 1 1 d .
O59 O 0.5079(3) 0.6194(4) 0.1860(2) 0.0226(11) Uani 1 1 d .
O60 O 0.1306(3) 0.9695(4) 0.3406(2) 0.0218(10) Uani 1 1 d .
O61 O 0.6688(3) 0.8251(4) 0.1605(3) 0.0319(13) Uani 1 1 d .
O62 O -0.0618(3) 0.9415(4) 0.1333(3) 0.0270(11) Uani 1 1 d .
O63 O 0.0972(3) 0.5428(3) 0.2313(2) 0.0190(10) Uani 1 1 d .
O64 O -0.0253(3) 0.6567(4) 0.2587(2) 0.0218(10) Uani 1 1 d .
O65 O 0.1161(3) 0.9796(4) 0.4638(2) 0.0286(12) Uani 1 1 d .
O66 O 0.2805(4) 0.6996(4) -0.0978(2) 0.0324(13) Uani 1 1 d .
O67 O 0.3983(3) 0.8031(4) -0.0050(2) 0.0236(11) Uani 1 1 d .
O68 O 0.5294(3) 0.9165(4) 0.0564(3) 0.0283(12) Uani 1 1 d .
O69 O 0.5330(3) 0.5163(4) 0.0770(3) 0.0285(12) Uani 1 1 d .
O70 O 0.3731(3) 0.5401(4) 0.4866(2) 0.0226(11) Uani 1 1 d .
O71 O 0.0125(3) 0.6768(4) 0.3896(3) 0.0238(11) Uani 1 1 d .
O72 O 0.5856(3) 0.5098(4) 0.2755(3) 0.0308(12) Uani 1 1 d .
N1 N 0.5326(5) 0.7381(6) 0.6823(4) 0.0411(17) Uani 1 1 d .
O73 O 0.3156(3) 0.3691(3) 0.1666(3) 0.0251(11) Uani 1 1 d .
O74 O 0.2648(4) 0.6946(5) 0.5711(3) 0.0388(15) Uani 1 1 d .
O75 O 0.2696(4) 0.8843(5) 0.5604(3) 0.0362(14) Uani 1 1 d .
N2 N 0.9168(4) 0.7165(6) 1.0042(4) 0.0406(18) Uani 1 1 d .
H2 H 0.9278 0.7253 1.0449 0.049 Uiso 1 1 calc R
N3 N 1.1895(4) 0.2458(7) 0.4980(4) 0.0427(18) Uani 1 1 d U
N4 N 0.8923(4) 0.7445(6) 0.9033(3) 0.0356(16) Uani 1 1 d .
N5 N 0.6749(5) 0.7686(7) 1.0057(4) 0.050(2) Uani 1 1 d .
C3 C 0.9096(6) 0.7834(7) 0.9612(4) 0.0418(17) Uani 1 1 d U
H3 H 0.9157 0.8495 0.9696 0.050 Uiso 1 1 calc R
N6 N 0.8101(5) 0.4658(6) 0.2947(4) 0.0421(18) Uani 1 1 d .
C50 C 0.6186(6) 0.8429(6) 0.6616(4) 0.0362(17) Uani 1 1 d U
H50 H 0.6393 0.8993 0.6478 0.043 Uiso 1 1 calc R
C4 C 1.2294(7) 0.3225(12) 0.4832(6) 0.066(2) Uani 1 1 d U
H4 H 1.2139 0.3868 0.4860 0.079 Uiso 1 1 calc R
O1W O 0.2854(6) 0.9852(6) 0.9344(4) 0.069(2) Uani 1 1 d .
H1WA H 0.3187 1.0327 0.9453 0.083 Uiso 1 1 d R
H1WB H 0.2660 0.9563 0.9623 0.083 Uiso 1 1 d R
C5 C 1.2285(7) 0.1670(12) 0.4866(6) 0.065(2) Uani 1 1 d U
H5 H 1.2135 0.1038 0.4935 0.079 Uiso 1 1 calc R
C11 C 0.7888(6) 0.7831(8) 1.0793(5) 0.0468(19) Uani 1 1 d U
H11 H 0.8360 0.7678 1.1115 0.056 Uiso 1 1 calc R
N12 N 0.8693(5) 0.0341(6) 0.3019(4) 0.0430(19) Uani 1 1 d .
N7 N 0.7796(6) 0.4511(7) 0.1935(4) 0.053(2) Uani 1 1 d .
H7 H 0.7760 0.4620 0.1538 0.064 Uiso 1 1 calc R
O2W O 0.6513(5) 0.0337(5) 0.1565(4) 0.061(2) Uani 1 1 d .
H2WA H 0.6908 0.0249 0.1898 0.074 Uiso 1 1 d R
H2WB H 0.6522 0.0051 0.1219 0.074 Uiso 1 1 d R
C15 C 0.8857(6) 0.7964(8) 0.8433(5) 0.0465(18) Uani 1 1 d U
H15A H 0.8468 0.8498 0.8403 0.056 Uiso 1 1 calc R
H15B H 0.8638 0.7529 0.8078 0.056 Uiso 1 1 calc R
C16 C 0.8500(7) 0.5024(10) 0.3602(5) 0.060(2) Uani 1 1 d U
H16A H 0.8558 0.5723 0.3587 0.072 Uiso 1 1 calc R
H16B H 0.8141 0.4879 0.3882 0.072 Uiso 1 1 calc R
N8 N 0.7692(7) 0.8714(9) 1.0565(6) 0.072(3) Uani 1 1 d U
H8 H 0.7964 0.9241 1.0685 0.087 Uiso 1 1 calc R
C18 C 0.8177(7) 0.5066(9) 0.2410(5) 0.052(2) Uani 1 1 d U
H18 H 0.8453 0.5643 0.2376 0.063 Uiso 1 1 calc R
N9 N 0.6630(6) 0.7637(9) 0.6863(5) 0.070(3) Uani 1 1 d .
H9 H 0.7162 0.7572 0.6930 0.084 Uiso 1 1 calc R
C20 C 0.7324(7) 0.7199(10) 1.0503(5) 0.059(2) Uani 1 1 d U
H20 H 0.7321 0.6540 1.0590 0.071 Uiso 1 1 calc R
C21 C 0.9698(6) 0.8353(8) 0.8385(5) 0.0498(19) Uani 1 1 d U
H21A H 0.9610 0.8690 0.7980 0.060 Uiso 1 1 calc R
H21B H 0.9874 0.8835 0.8718 0.060 Uiso 1 1 calc R
C22 C 0.7638(7) -0.0540(9) 0.3072(6) 0.062(2) Uani 1 1 d U
H22 H 0.7225 -0.1013 0.2975 0.074 Uiso 1 1 calc R
C23 C 0.7647(7) 0.3812(9) 0.2811(6) 0.058(2) Uani 1 1 d U
H23 H 0.7502 0.3392 0.3101 0.070 Uiso 1 1 calc R
C24 C 0.6108(7) 0.6973(9) 0.6985(5) 0.054(2) Uani 1 1 d U
H24 H 0.6245 0.6355 0.7149 0.065 Uiso 1 1 calc R
C25 C 0.6978(7) 0.8614(9) 1.0107(6) 0.058(2) Uani 1 1 d U
H25 H 0.6687 0.9117 0.9862 0.069 Uiso 1 1 calc R
C26 C 0.9035(7) 0.6290(8) 0.9730(5) 0.049(2) Uani 1 1 d U
H26 H 0.9045 0.5684 0.9919 0.058 Uiso 1 1 calc R
C27 C 0.5395(7) 0.8246(8) 0.6608(5) 0.0493(19) Uani 1 1 d U
H27 H 0.4955 0.8677 0.6469 0.059 Uiso 1 1 calc R
C28 C 0.4247(7) 0.7356(10) 0.7444(6) 0.064(2) Uani 1 1 d U
H28A H 0.3960 0.7952 0.7281 0.076 Uiso 1 1 calc R
H28B H 0.3833 0.6919 0.7536 0.076 Uiso 1 1 calc R
C29 C 0.8176(8) -0.0335(9) 0.2730(7) 0.068(2) Uani 1 1 d U
H29 H 0.8187 -0.0626 0.2344 0.082 Uiso 1 1 calc R
C30 C 0.6018(7) 0.7207(10) 0.9647(6) 0.067(2) Uani 1 1 d U
H30A H 0.6195 0.6640 0.9451 0.080 Uiso 1 1 calc R
H30B H 0.5648 0.6995 0.9903 0.080 Uiso 1 1 calc R
C31 C 0.8892(7) 0.6465(8) 0.9115(5) 0.051(2) Uani 1 1 d U
H31 H 0.8788 0.6003 0.8792 0.061 Uiso 1 1 calc R
C32 C 1.0407(7) 0.7671(9) 0.8431(5) 0.058(2) Uani 1 1 d U
H32A H 1.0916 0.8028 0.8443 0.069 Uiso 1 1 calc R
H32B H 1.0494 0.7288 0.8818 0.069 Uiso 1 1 calc R
C33 C 0.9367(8) 0.0790(9) 0.2809(7) 0.064(2) Uani 1 1 d U
H33A H 0.9699 0.0291 0.2674 0.077 Uiso 1 1 calc R
H33B H 0.9726 0.1137 0.3164 0.077 Uiso 1 1 calc R
C34 C 0.9040(9) 0.1485(10) 0.2262(7) 0.073(3) Uani 1 1 d U
H34A H 0.8653 0.1941 0.2372 0.087 Uiso 1 1 calc R
H34B H 0.8753 0.1133 0.1882 0.087 Uiso 1 1 calc R
C35 C 0.4561(7) 0.6927(9) 0.6938(6) 0.057(2) Uani 1 1 d U
H35A H 0.4123 0.6955 0.6545 0.069 Uiso 1 1 calc R
H35B H 0.4679 0.6248 0.7039 0.069 Uiso 1 1 calc R
C36 C 0.9315(8) 0.4597(11) 0.3863(6) 0.071(2) Uani 1 1 d U
H36A H 0.9662 0.4747 0.3576 0.086 Uiso 1 1 calc R
H36B H 0.9563 0.4915 0.4266 0.086 Uiso 1 1 calc R
C37 C 0.7459(7) 0.3721(9) 0.2173(6) 0.061(2) Uani 1 1 d U
H37 H 0.7157 0.3219 0.1935 0.073 Uiso 1 1 calc R
C38 C 0.9356(8) 0.3586(11) 0.3972(7) 0.074(2) Uani 1 1 d U
H38A H 0.9092 0.3288 0.3565 0.089 Uiso 1 1 calc R
H38B H 0.8995 0.3455 0.4253 0.089 Uiso 1 1 calc R
C39 C 1.0197(8) 0.7022(10) 0.7856(6) 0.067(3) Uani 1 1 d U
H39A H 0.9945 0.7409 0.7482 0.080 Uiso 1 1 calc R
H39B H 0.9787 0.6549 0.7910 0.080 Uiso 1 1 calc R
N11 N 0.7781(8) 0.0019(10) 0.3554(7) 0.093(3) Uani 1 1 d U
H40 H 0.7492 0.0035 0.3833 0.112 Uiso 1 1 calc R
C41 C 0.5580(8) 0.7849(11) 0.9160(6) 0.074(2) Uani 1 1 d U
H41A H 0.5977 0.8134 0.8951 0.088 Uiso 1 1 calc R
H41B H 0.5346 0.8371 0.9360 0.088 Uiso 1 1 calc R
C42 C 0.8448(9) 0.0579(10) 0.3566(7) 0.075(2) Uani 1 1 d U
H42 H 0.8694 0.1030 0.3876 0.090 Uiso 1 1 calc R
C43 C 0.4860(8) 0.7371(12) 0.8639(6) 0.081(2) Uani 1 1 d U
H43A H 0.4903 0.6673 0.8693 0.097 Uiso 1 1 calc R
H43B H 0.4332 0.7568 0.8717 0.097 Uiso 1 1 calc R
C44 C 0.4841(8) 0.7575(12) 0.8034(6) 0.079(2) Uani 1 1 d U
H44A H 0.5364 0.7319 0.7978 0.094 Uiso 1 1 calc R
H44B H 0.4898 0.8274 0.8029 0.094 Uiso 1 1 calc R
N10 N 1.2900(6) 0.1915(10) 0.4645(5) 0.072(3) Uani 1 1 d .
H10 H 1.3231 0.1522 0.4521 0.086 Uiso 1 1 calc R
C46 C 1.2952(7) 0.2920(12) 0.4637(6) 0.064(2) Uani 1 1 d U
H46 H 1.3357 0.3295 0.4521 0.077 Uiso 1 1 calc R
C47 C 1.1182(6) 0.2469(13) 0.5265(6) 0.071(2) Uani 1 1 d U
H47A H 1.1348 0.2764 0.5686 0.085 Uiso 1 1 calc R
H47B H 1.1008 0.1809 0.5317 0.085 Uiso 1 1 calc R
C40 C 1.0465(7) 0.3021(13) 0.4860(6) 0.081(2) Uani 1 1 d DU
H40A H 0.9992 0.2867 0.5031 0.097 Uiso 1 1 calc R
H40B H 1.0593 0.3697 0.4963 0.097 Uiso 1 1 calc R
C12 C 1.0176(8) 0.3000(13) 0.4249(6) 0.085(3) Uani 1 1 d DU
H12A H 1.0075 0.2329 0.4118 0.102 Uiso 1 1 calc R
H12B H 1.0605 0.3245 0.4055 0.102 Uiso 1 1 calc R

loop_
_atom_site_aniso_label
_atom_site_aniso_U_11
_atom_site_aniso_U_22
_atom_site_aniso_U_33
_atom_site_aniso_U_23
_atom_site_aniso_U_13
_atom_site_aniso_U_12
Mo1 0.0141(3) 0.0179(3) 0.0175(3) -0.0014(2) 0.0018(2) -0.0017(2)
Mo2 0.0132(2) 0.0236(3) 0.0196(3) -0.0016(2) 0.0051(2) -0.0002(2)
Mo3 0.0137(3) 0.0131(3) 0.0165(3) -0.0001(2) 0.0024(2) 0.0015(2)
Mo4 0.0151(3) 0.0214(3) 0.0171(3) 0.0006(2) 0.0065(2) -0.0022(2)
Mo5 0.0178(3) 0.0185(3) 0.0143(3) 0.0005(2) 0.0011(2) 0.0009(2)
Mo6 0.0147(3) 0.0206(3) 0.0181(3) -0.0028(2) 0.0057(2) 0.0015(2)
Mo7 0.0186(3) 0.0177(3) 0.0167(3) -0.0025(2) 0.0031(2) -0.0017(2)
Mo8 0.0212(3) 0.0217(3) 0.0171(3) -0.0025(2) 0.0088(2) 0.0011(2)
Mo9 0.0166(3) 0.0143(3) 0.0162(3) 0.0020(2) 0.0039(2) -0.0005(2)
Mo10 0.0139(3) 0.0191(3) 0.0167(3) -0.0003(2) 0.0007(2) 0.0013(2)
Mo11 0.0136(2) 0.0134(3) 0.0138(3) 0.0003(2) 0.0024(2) -0.0001(2)
Mo12 0.0196(3) 0.0223(3) 0.0159(3) 0.0021(2) 0.0075(2) -0.0004(2)
Mo13 0.0130(2) 0.0234(3) 0.0171(3) 0.0014(2) 0.0040(2) -0.0006(2)
Mo14 0.0147(3) 0.0133(3) 0.0172(3) 0.0000(2) 0.0037(2) -0.0014(2)
Mo15 0.0169(3) 0.0263(3) 0.0199(3) 0.0009(2) 0.0088(2) 0.0016(2)
Mo16 0.0229(3) 0.0242(3) 0.0140(3) -0.0016(2) 0.0061(2) -0.0002(2)
Mo17 0.0164(3) 0.0317(3) 0.0137(3) -0.0015(2) 0.0050(2) -0.0004(2)
Mo18 0.0181(3) 0.0138(3) 0.0181(3) -0.0009(2) 0.0060(2) 0.0006(2)
Sr1 0.0142(2) 0.0192(3) 0.0151(3) 0.0000(2) 0.0038(2) 0.0008(2)
Fe1 0.0191(4) 0.0188(5) 0.0202(5) -0.0028(4) 0.0011(4) -0.0009(4)
P1 0.0151(7) 0.0147(8) 0.0136(8) 0.0003(6) 0.0049(6) 0.0012(6)
P2 0.0117(6) 0.0136(7) 0.0126(7) -0.0003(6) 0.0034(6) 0.0009(6)
P3 0.0139(8) 0.0156(8) 0.0147(8) 0.0019(6) 0.0024(6) -0.0003(6)
P4 0.0147(8) 0.0187(8) 0.0161(8) 0.0014(6) 0.0042(6) -0.0020(7)
P5 0.0122(7) 0.0156(8) 0.0155(8) -0.0022(6) 0.0019(6) 0.0004(6)
P6 0.0177(8) 0.0166(8) 0.0179(8) 0.0003(6) 0.0051(7) 0.0017(6)
O1 0.019(2) 0.020(2) 0.016(2) 0.0028(19) 0.0071(18) 0.000(2)
O2 0.020(2) 0.026(3) 0.018(2) -0.002(2) 0.0021(19) 0.001(2)
O3 0.019(2) 0.027(3) 0.019(2) -0.004(2) 0.006(2) 0.003(2)
O4 0.023(2) 0.019(2) 0.022(2) 0.002(2) 0.008(2) 0.000(2)
O5 0.015(2) 0.022(2) 0.018(2) -0.0004(19) -0.0003(19) 0.0009(19)
O6 0.012(2) 0.014(2) 0.019(2) -0.0026(18) 0.0032(18) -0.0006(18)
O7 0.019(2) 0.022(2) 0.018(2) -0.0005(19) 0.0008(19) -0.001(2)
O8 0.022(2) 0.020(2) 0.020(2) 0.0002(19) 0.004(2) 0.002(2)
O9 0.015(2) 0.021(3) 0.021(2) -0.0004(19) -0.0018(18) -0.0022(19)
O10 0.016(2) 0.018(2) 0.021(2) -0.0005(19) 0.0046(19) -0.0018(19)
O11 0.020(2) 0.043(3) 0.027(3) -0.002(3) 0.008(2) 0.002(2)
O12 0.018(2) 0.029(3) 0.018(2) 0.000(2) 0.0019(19) 0.005(2)
O13 0.0149(19) 0.016(2) 0.017(2) -0.0009(18) 0.0055(17) 0.0008(19)
O14 0.017(2) 0.022(2) 0.017(2) -0.0008(19) -0.0008(18) 0.001(2)
O15 0.020(2) 0.026(3) 0.016(2) -0.002(2) 0.0045(18) -0.002(2)
O16 0.020(2) 0.023(2) 0.019(2) -0.0010(19) 0.0113(19) 0.001(2)
O17 0.016(2) 0.014(2) 0.019(2) 0.0024(18) 0.0050(18) 0.0008(18)
O18 0.026(3) 0.022(3) 0.023(3) -0.005(2) 0.006(2) -0.005(2)
O19 0.0143(19) 0.021(2) 0.016(2) 0.0003(18) 0.0008(17) -0.0022(19)
O20 0.018(2) 0.019(2) 0.021(2) -0.0001(19) 0.0051(19) -0.0007(19)
O21 0.016(2) 0.017(2) 0.015(2) -0.0009(18) 0.0019(17) 0.0009(18)
O22 0.020(2) 0.023(2) 0.019(2) 0.001(2) 0.0082(19) 0.002(2)
O23 0.018(2) 0.014(2) 0.013(2) 0.0002(17) 0.0039(18) -0.0010(18)
O24 0.015(2) 0.018(2) 0.019(2) 0.0011(19) -0.0005(18) -0.0017(19)
O25 0.022(2) 0.020(2) 0.020(2) -0.005(2) 0.0022(19) -0.001(2)
O26 0.022(2) 0.022(2) 0.016(2) -0.0045(19) 0.0077(19) -0.001(2)
O27 0.027(3) 0.033(3) 0.022(3) 0.003(2) 0.010(2) -0.006(2)
O28 0.015(2) 0.023(2) 0.022(2) -0.002(2) 0.0042(19) -0.0013(19)
O29 0.023(3) 0.028(3) 0.026(3) -0.006(2) 0.004(2) -0.009(2)
O30 0.023(3) 0.026(3) 0.023(3) -0.007(2) 0.011(2) -0.002(2)
O31 0.027(3) 0.036(3) 0.037(3) -0.001(3) 0.012(2) 0.008(2)
O32 0.026(3) 0.023(3) 0.020(2) 0.003(2) 0.008(2) 0.002(2)
O33 0.026(3) 0.020(3) 0.029(3) 0.003(2) 0.006(2) -0.005(2)
O34 0.017(2) 0.022(2) 0.020(2) 0.0006(19) 0.0062(19) -0.0046(19)
O35 0.022(2) 0.020(2) 0.027(3) 0.001(2) 0.005(2) -0.001(2)
O36 0.019(2) 0.019(2) 0.020(2) 0.0033(19) 0.0000(19) -0.0005(19)
O37 0.019(2) 0.029(3) 0.017(2) 0.001(2) 0.0086(19) 0.001(2)
O38 0.029(3) 0.028(3) 0.019(2) -0.005(2) 0.000(2) -0.001(2)
O39 0.029(3) 0.025(3) 0.019(2) -0.004(2) 0.011(2) 0.001(2)
O40 0.018(2) 0.039(3) 0.017(2) 0.001(2) 0.0033(19) 0.002(2)
O41 0.018(2) 0.013(2) 0.014(2) 0.0019(17) 0.0022(18) -0.0019(18)
O42 0.017(2) 0.026(3) 0.015(2) -0.0020(19) 0.0067(18) 0.000(2)
O43 0.028(3) 0.030(3) 0.017(2) 0.006(2) -0.002(2) 0.004(2)
O44 0.015(2) 0.028(3) 0.025(3) -0.002(2) 0.005(2) 0.001(2)
O45 0.027(3) 0.040(3) 0.027(3) -0.003(2) 0.003(2) -0.014(2)
O46 0.029(3) 0.044(4) 0.029(3) 0.008(3) 0.007(2) 0.015(3)
O47 0.018(2) 0.020(2) 0.019(2) -0.0008(19) 0.0004(19) -0.0001(19)
O48 0.016(2) 0.016(2) 0.026(3) 0.0027(19) 0.0037(19) 0.0011(18)
O49 0.022(2) 0.021(2) 0.016(2) -0.0009(19) 0.0048(19) 0.000(2)
O50 0.018(2) 0.013(2) 0.021(2) -0.0015(18) 0.0047(19) 0.0020(18)
O51 0.030(3) 0.019(3) 0.031(3) 0.002(2) 0.010(2) -0.001(2)
O52 0.013(2) 0.022(2) 0.018(2) 0.0031(18) 0.0047(18) 0.0008(18)
O53 0.049(4) 0.027(3) 0.020(3) -0.002(2) 0.009(2) 0.000(3)
O54 0.048(4) 0.034(3) 0.026(3) -0.003(2) 0.012(3) -0.004(3)
O55 0.028(3) 0.016(2) 0.028(3) 0.001(2) 0.004(2) 0.006(2)
O56 0.023(3) 0.027(3) 0.018(2) 0.000(2) 0.008(2) 0.003(2)
O57 0.017(2) 0.025(3) 0.033(3) -0.001(2) 0.005(2) -0.010(2)
O58 0.023(3) 0.017(2) 0.021(2) -0.0038(19) 0.003(2) 0.0008(19)
O59 0.025(3) 0.026(3) 0.019(2) -0.003(2) 0.011(2) -0.006(2)
O60 0.018(2) 0.025(3) 0.023(3) -0.001(2) 0.005(2) 0.002(2)
O61 0.024(3) 0.037(3) 0.035(3) 0.004(3) 0.011(2) -0.006(2)
O62 0.020(3) 0.028(3) 0.029(3) 0.001(2) -0.001(2) 0.001(2)
O63 0.019(2) 0.018(2) 0.021(2) -0.0016(19) 0.006(2) -0.0013(19)
O64 0.023(3) 0.023(3) 0.019(2) -0.001(2) 0.005(2) -0.005(2)
O65 0.024(3) 0.037(3) 0.026(3) -0.010(2) 0.009(2) -0.001(2)
O66 0.036(3) 0.045(3) 0.018(3) -0.003(2) 0.009(2) -0.002(3)
O67 0.024(3) 0.031(3) 0.018(2) -0.001(2) 0.008(2) -0.002(2)
O68 0.027(3) 0.036(3) 0.026(3) 0.003(2) 0.012(2) -0.006(2)
O69 0.026(3) 0.035(3) 0.025(3) -0.004(2) 0.008(2) 0.006(2)
O70 0.020(2) 0.024(3) 0.022(3) 0.006(2) 0.002(2) 0.003(2)
O71 0.019(2) 0.028(3) 0.027(3) 0.000(2) 0.010(2) -0.001(2)
O72 0.022(3) 0.028(3) 0.041(3) 0.005(2) 0.007(2) 0.012(2)
N1 0.043(4) 0.041(4) 0.039(4) -0.010(3) 0.010(3) -0.007(4)
O73 0.031(3) 0.014(2) 0.032(3) -0.001(2) 0.012(2) 0.000(2)
O74 0.031(3) 0.060(4) 0.025(3) 0.008(3) 0.008(2) -0.010(3)
O75 0.030(3) 0.052(4) 0.026(3) -0.014(3) 0.005(2) 0.003(3)
N2 0.039(4) 0.048(5) 0.033(4) 0.009(3) 0.007(3) 0.011(4)
N3 0.029(3) 0.059(5) 0.039(4) 0.010(4) 0.007(3) 0.000(4)
N4 0.029(3) 0.040(4) 0.036(4) 0.003(3) 0.005(3) 0.001(3)
N5 0.034(4) 0.071(6) 0.046(5) -0.017(4) 0.012(3) 0.005(4)
C3 0.045(3) 0.041(4) 0.039(3) 0.000(3) 0.011(3) 0.004(3)
N6 0.039(4) 0.036(4) 0.055(5) 0.000(4) 0.017(4) -0.006(3)
C50 0.047(4) 0.029(4) 0.037(4) 0.000(3) 0.017(3) -0.003(3)
C4 0.048(4) 0.093(5) 0.053(4) 0.013(4) 0.004(4) -0.002(4)
O1W 0.095(6) 0.051(5) 0.057(5) 0.019(4) 0.014(5) -0.006(4)
C5 0.042(4) 0.090(5) 0.060(5) 0.000(4) 0.004(4) 0.004(4)
C11 0.040(4) 0.064(4) 0.039(4) 0.006(4) 0.015(3) 0.011(4)
N12 0.031(4) 0.042(4) 0.056(5) -0.002(4) 0.011(4) -0.002(3)
N7 0.052(5) 0.057(6) 0.050(5) 0.007(4) 0.014(4) 0.012(4)
O2W 0.090(6) 0.049(4) 0.057(5) 0.004(4) 0.039(4) -0.010(4)
C15 0.044(4) 0.047(4) 0.045(4) 0.003(3) 0.005(3) 0.002(3)
C16 0.060(4) 0.066(5) 0.056(4) 0.001(4) 0.020(4) -0.021(4)
N8 0.053(6) 0.084(7) 0.083(8) -0.008(6) 0.024(6) -0.002(5)
C18 0.050(4) 0.055(5) 0.054(4) -0.004(4) 0.019(4) -0.013(4)
N9 0.052(5) 0.089(8) 0.071(7) 0.006(6) 0.022(5) -0.009(6)
C20 0.062(4) 0.069(5) 0.055(4) 0.010(4) 0.030(4) 0.009(4)
C21 0.050(4) 0.050(4) 0.046(4) 0.007(3) 0.008(3) -0.001(4)
C22 0.052(4) 0.055(5) 0.088(6) 0.001(4) 0.037(4) -0.014(4)
C23 0.050(4) 0.065(5) 0.060(4) 0.006(4) 0.014(4) -0.023(4)
C24 0.050(4) 0.053(4) 0.060(4) 0.006(4) 0.016(4) 0.005(4)
C25 0.056(4) 0.068(5) 0.050(4) 0.007(4) 0.016(4) 0.006(4)
C26 0.048(4) 0.042(4) 0.053(4) 0.006(4) 0.009(4) -0.008(4)
C27 0.053(4) 0.048(4) 0.047(4) -0.003(3) 0.013(3) 0.006(4)
C28 0.057(4) 0.072(4) 0.063(4) -0.004(4) 0.016(4) -0.009(4)
C29 0.070(5) 0.060(5) 0.082(5) -0.008(4) 0.032(5) -0.005(4)
C30 0.064(4) 0.075(4) 0.062(4) -0.003(4) 0.017(4) 0.002(4)
C31 0.052(4) 0.043(4) 0.052(4) -0.005(3) 0.003(4) -0.005(3)
C32 0.059(4) 0.059(4) 0.052(4) 0.002(4) 0.008(4) -0.004(4)
C33 0.061(5) 0.060(5) 0.085(5) -0.002(4) 0.043(4) -0.007(4)
C34 0.076(5) 0.067(5) 0.086(6) -0.002(5) 0.041(5) -0.007(5)
C35 0.053(4) 0.059(4) 0.059(4) -0.005(4) 0.015(3) -0.012(3)
C36 0.060(4) 0.088(5) 0.063(4) 0.006(4) 0.011(4) -0.020(4)
C37 0.053(5) 0.061(5) 0.067(5) -0.007(4) 0.010(4) -0.016(4)
C38 0.057(4) 0.095(5) 0.070(4) 0.014(4) 0.013(4) -0.014(4)
C39 0.062(5) 0.066(5) 0.067(5) -0.006(5) 0.004(4) 0.002(4)
N11 0.087(6) 0.093(6) 0.114(7) -0.005(5) 0.053(6) -0.012(5)
C41 0.070(4) 0.085(5) 0.063(4) 0.011(4) 0.012(4) -0.015(4)
C42 0.076(5) 0.072(5) 0.089(5) -0.010(4) 0.046(4) -0.019(4)
C43 0.078(4) 0.087(5) 0.070(4) 0.010(4) 0.004(4) -0.019(4)
C44 0.077(3) 0.082(3) 0.077(3) -0.0007(19) 0.0183(18) -0.0059(19)
N10 0.040(5) 0.119(10) 0.051(6) -0.024(6) 0.003(4) 0.025(6)
C46 0.036(4) 0.104(6) 0.050(5) 0.019(5) 0.004(4) -0.011(5)
C47 0.049(4) 0.108(5) 0.059(4) 0.016(4) 0.020(3) 0.003(4)
C40 0.060(3) 0.110(3) 0.075(3) 0.0029(19) 0.0227(18) 0.0011(19)
C12 0.058(4) 0.115(5) 0.078(5) 0.012(4) 0.010(4) -0.002(4)

loop_
_atom_type_symbol
_atom_type_description
_atom_type_scat_dispersion_real
_atom_type_scat_dispersion_imag
_atom_type_scat_source
C C 0.0033 0.0016 'International Tables Vol C Tables 4.2.6.8 and 6.1.1.4'
H H 0.0000 0.0000 'International Tables Vol C Tables 4.2.6.8 and 6.1.1.4'
N N 0.0061 0.0033 'International Tables Vol C Tables 4.2.6.8 and 6.1.1.4'
O O 0.0106 0.0060 'International Tables Vol C Tables 4.2.6.8 and 6.1.1.4'
P P 0.1023 0.0942 'International Tables Vol C Tables 4.2.6.8 and 6.1.1.4'
Fe Fe 0.3463 0.8444 'International Tables Vol C Tables 4.2.6.8 and 6.1.1.4'
Sr Sr -1.5307 3.2498 'International Tables Vol C Tables 4.2.6.8 and 6.1.1.4'
Mo Mo -1.6832 0.6857 'International Tables Vol C Tables 4.2.6.8 and 6.1.1.4'

loop_
_geom_angle_atom_site_label_1
_geom_angle_atom_site_label_2
_geom_angle_atom_site_label_3
_geom_angle
_geom_angle_site_symmetry_1
_geom_angle_site_symmetry_3
O29 Mo1 O63 103.2(2) . .
O29 Mo1 O12 100.4(2) . .
O63 Mo1 O12 91.6(2) . .
O29 Mo1 O9 99.0(2) . .
O63 Mo1 O9 156.4(2) . .
O12 Mo1 O9 92.1(2) . .
O29 Mo1 O64 92.7(2) . .
O63 Mo1 O64 87.0(2) . .
O12 Mo1 O64 166.8(2) . .
O9 Mo1 O64 84.2(2) . .
O29 Mo1 O19 168.2(2) . .
O63 Mo1 O19 84.55(18) . .
O12 Mo1 O19 88.1(2) . .
O9 Mo1 O19 72.30(17) . .
O64 Mo1 O19 78.75(18) . .
O11 Mo2 O64 103.6(3) . .
O11 Mo2 O3 105.0(3) . .
O64 Mo2 O3 96.0(2) . .
O11 Mo2 O71 95.7(2) . .
O64 Mo2 O71 90.6(2) . .
O3 Mo2 O71 156.1(2) . .
O11 Mo2 O44 96.5(2) . .
O64 Mo2 O44 157.1(2) . .
O3 Mo2 O44 89.0(2) . .
O71 Mo2 O44 76.6(2) . .
O11 Mo2 O13 162.8(2) . .
O64 Mo2 O13 87.4(2) . .
O3 Mo2 O13 86.62(19) . .
O71 Mo2 O13 70.68(17) . .
O44 Mo2 O13 70.52(17) . .
O55 Mo3 O7 99.2(2) . .
O55 Mo3 O5 101.6(2) . .
O7 Mo3 O5 91.9(2) . .
O55 Mo3 O60 93.9(2) . .
O7 Mo3 O60 166.5(2) . .
O5 Mo3 O60 88.5(2) . .
O55 Mo3 O24 95.9(2) . .
O7 Mo3 O24 92.32(19) . .
O5 Mo3 O24 161.0(2) . .
O60 Mo3 O24 83.11(19) . .
O55 Mo3 O6 173.3(2) . .
O7 Mo3 O6 84.4(2) . .
O5 Mo3 O6 83.91(19) . .
O60 Mo3 O6 82.27(18) . .
O24 Mo3 O6 78.13(18) . .
O27 Mo4 O34 104.5(2) . .
O27 Mo4 O71 101.9(2) . .
O34 Mo4 O71 99.6(2) . .
O27 Mo4 O42 99.2(2) . .
O34 Mo4 O42 150.30(19) . .
O71 Mo4 O42 92.6(2) . .
O27 Mo4 O28 96.8(2) . .
O34 Mo4 O28 85.7(2) . .
O71 Mo4 O28 158.5(2) . .
O42 Mo4 O28 73.89(18) . .
O27 Mo4 O13 170.3(2) . .
O34 Mo4 O13 85.09(19) . .
O71 Mo4 O13 74.62(19) . .
O42 Mo4 O13 72.10(17) . .
O28 Mo4 O13 85.21(17) . .
O43 Mo5 O2 100.8(2) . .
O43 Mo5 O49 101.0(2) . .
O2 Mo5 O49 90.8(2) . .
O43 Mo5 O14 101.1(2) . .
O2 Mo5 O14 93.9(2) . .
O49 Mo5 O14 156.1(2) . .
O43 Mo5 O56 91.9(2) . .
O2 Mo5 O56 167.2(2) . .
O49 Mo5 O56 87.0(2) . .
O14 Mo5 O56 83.2(2) . .
O43 Mo5 O21 168.6(2) . .
O2 Mo5 O21 88.94(19) . .
O49 Mo5 O21 84.65(18) . .
O14 Mo5 O21 72.07(18) . .
O56 Mo5 O21 78.33(18) . .
O65 Mo6 O60 104.5(3) . .
O65 Mo6 O44 102.0(2) . .
O60 Mo6 O44 100.4(2) . .
O65 Mo6 O42 98.7(2) . .
O60 Mo6 O42 149.5(2) . .
O44 Mo6 O42 93.7(2) . .
O65 Mo6 O52 96.4(2) . .
O60 Mo6 O52 85.1(2) . .
O44 Mo6 O52 158.7(2) . .
O42 Mo6 O52 72.75(17) . .
O65 Mo6 O13 170.3(2) . .
O60 Mo6 O13 85.17(19) . .
O44 Mo6 O13 75.26(19) . .
O42 Mo6 O13 72.43(17) . .
O52 Mo6 O13 84.81(16) . .
O38 Mo7 O12 100.7(2) . .
O38 Mo7 O8 101.3(2) . .
O12 Mo7 O8 92.2(2) . .
O38 Mo7 O14 102.0(2) . .
O12 Mo7 O14 92.2(2) . .
O8 Mo7 O14 155.0(2) . .
O38 Mo7 O18 93.1(2) . .
O12 Mo7 O18 166.2(2) . .
O8 Mo7 O18 86.9(2) . .
O14 Mo7 O18 83.0(2) . .
O38 Mo7 O21 169.8(2) . .
O12 Mo7 O21 87.78(19) . .
O8 Mo7 O21 84.00(19) . .
O14 Mo7 O21 71.61(18) . .
O18 Mo7 O21 78.38(17) . .
O69 Mo8 O30 105.2(3) . .
O69 Mo8 O39 103.2(2) . .
O30 Mo8 O39 99.8(2) . .
O69 Mo8 O37 98.0(2) . .
O30 Mo8 O37 149.6(2) . .
O39 Mo8 O37 93.5(2) . .
O69 Mo8 O59 96.0(2) . .
O30 Mo8 O59 85.5(2) . .
O39 Mo8 O59 157.8(2) . .
O37 Mo8 O59 72.62(18) . .
O69 Mo8 O16 170.2(2) . .
O30 Mo8 O16 84.6(2) . .
O39 Mo8 O16 75.37(19) . .
O37 Mo8 O16 72.50(17) . .
O59 Mo8 O16 83.76(18) . .
O51 Mo9 O7 98.6(2) . .
O51 Mo9 O49 101.6(2) . .
O7 Mo9 O49 93.8(2) . .
O51 Mo9 O32 94.6(2) . .
O7 Mo9 O32 165.9(2) . .
O49 Mo9 O32 88.3(2) . .
O51 Mo9 O48 95.6(2) . .
O7 Mo9 O48 91.6(2) . .
O49 Mo9 O48 161.1(2) . .
O32 Mo9 O48 82.3(2) . .
O51 Mo9 O41 172.8(2) . .
O7 Mo9 O41 84.8(2) . .
O49 Mo9 O41 84.52(19) . .
O32 Mo9 O41 81.51(18) . .
O48 Mo9 O41 77.90(18) . .
O62 Mo10 O5 101.6(2) . .
O62 Mo10 O2 101.6(2) . .
O5 Mo10 O2 92.8(2) . .
O62 Mo10 O9 99.2(2) . .
O5 Mo10 O9 157.8(2) . .
O2 Mo10 O9 90.5(2) . .
O62 Mo10 O3 91.6(2) . .
O5 Mo10 O3 89.0(2) . .
O2 Mo10 O3 166.0(2) . .
O9 Mo10 O3 82.7(2) . .
O62 Mo10 O19 167.7(2) . .
O5 Mo10 O19 85.80(18) . .
O2 Mo10 O19 87.78(19) . .
O9 Mo10 O19 72.43(18) . .
O3 Mo10 O19 78.51(18) . .
O58 Mo11 O36 103.5(2) . .
O58 Mo11 O1 97.7(2) . .
O36 Mo11 O1 97.6(2) . .
O58 Mo11 O15 96.4(2) . .
O36 Mo11 O15 96.0(2) . .
O1 Mo11 O15 157.53(19) . .
O58 Mo11 O10 165.6(2) . .
O36 Mo11 O10 90.7(2) . .
O1 Mo11 O10 78.40(19) . .
O15 Mo11 O10 83.67(19) . .
O58 Mo11 O50 89.8(2) . .
O36 Mo11 O50 166.7(2) . .
O1 Mo11 O50 79.44(18) . .
O15 Mo11 O50 83.18(19) . .
O10 Mo11 O50 75.94(16) . .
O58 Mo11 Sr1 122.94(17) . .
O36 Mo11 Sr1 125.18(17) . .
O1 Mo11 Sr1 52.42(13) . .
O15 Mo11 Sr1 105.12(14) . .
O10 Mo11 Sr1 44.10(12) . .
O50 Mo11 Sr1 43.29(12) . .
O68 Mo12 O32 104.3(3) . .
O68 Mo12 O67 103.5(2) . .
O32 Mo12 O67 100.3(2) . .
O68 Mo12 O37 97.5(2) . .
O32 Mo12 O37 150.6(2) . .
O67 Mo12 O37 93.3(2) . .
O68 Mo12 O22 96.1(2) . .
O32 Mo12 O22 85.6(2) . .
O67 Mo12 O22 157.4(2) . .
O37 Mo12 O22 72.68(18) . .
O68 Mo12 O16 170.1(2) . .
O32 Mo12 O16 85.5(2) . .
O67 Mo12 O16 75.6(2) . .
O37 Mo12 O16 72.82(17) . .
O22 Mo12 O16 83.19(17) . .
O45 Mo13 O46 103.6(3) . .
O45 Mo13 O1 100.1(2) . .
O46 Mo13 O1 100.4(2) . .
O45 Mo13 O40 98.0(2) . .
O46 Mo13 O40 95.3(3) . .
O1 Mo13 O40 152.39(19) . .
O45 Mo13 O26 168.2(2) . .
O46 Mo13 O26 88.2(3) . .
O1 Mo13 O26 76.37(19) . .
O40 Mo13 O26 81.64(19) . .
O45 Mo13 O20 91.1(2) . .
O46 Mo13 O20 165.2(2) . .
O1 Mo13 O20 78.30(18) . .
O40 Mo13 O20 80.74(19) . .
O26 Mo13 O20 77.18(17) . .
O45 Mo13 Sr1 125.9(2) . .
O46 Mo13 Sr1 123.7(2) . .
O1 Mo13 Sr1 50.42(13) . .
O40 Mo13 Sr1 101.98(13) . .
O26 Mo13 Sr1 43.52(12) . .
O20 Mo13 Sr1 44.71(12) . .
O33 Mo14 O4 99.5(2) . .
O33 Mo14 O63 101.3(2) . .
O4 Mo14 O63 93.1(2) . .
O33 Mo14 O34 93.6(2) . .
O4 Mo14 O34 166.0(2) . .
O63 Mo14 O34 89.4(2) . .
O33 Mo14 O47 95.4(2) . .
O4 Mo14 O47 90.8(2) . .
O63 Mo14 O47 162.0(2) . .
O34 Mo14 O47 82.83(19) . .
O33 Mo14 O17 173.3(2) . .
O4 Mo14 O17 83.8(2) . .
O63 Mo14 O17 84.25(19) . .
O34 Mo14 O17 82.70(18) . .
O47 Mo14 O17 78.67(18) . .
O61 Mo15 O31 102.7(3) . .
O61 Mo15 O40 102.9(3) . .
O31 Mo15 O40 104.4(3) . .
O61 Mo15 O37 99.7(2) . .
O31 Mo15 O37 99.1(2) . .
O40 Mo15 O37 142.68(19) . .
O61 Mo15 O59 166.1(2) . .
O31 Mo15 O59 87.2(2) . .
O40 Mo15 O59 83.7(2) . .
O37 Mo15 O59 68.81(18) . .
O61 Mo15 O22 86.5(2) . .
O31 Mo15 O22 166.2(2) . .
O40 Mo15 O22 83.16(19) . .
O37 Mo15 O22 68.95(18) . .
O59 Mo15 O22 82.14(17) . .
O66 Mo16 O56 105.0(3) . .
O66 Mo16 O18 105.7(3) . .
O56 Mo16 O18 97.2(2) . .
O66 Mo16 O39 95.8(2) . .
O56 Mo16 O39 154.9(2) . .
O18 Mo16 O39 90.4(2) . .
O66 Mo16 O67 94.8(2) . .
O56 Mo16 O67 88.4(2) . .
O18 Mo16 O67 156.4(2) . .
O39 Mo16 O67 75.7(2) . .
O66 Mo16 O16 161.8(2) . .
O56 Mo16 O16 85.7(2) . .
O18 Mo16 O16 87.2(2) . .
O39 Mo16 O16 70.82(17) . .
O67 Mo16 O16 70.36(17) . .
O75 Mo17 O74 102.2(3) . .
O75 Mo17 O15 103.4(3) . .
O74 Mo17 O15 104.1(3) . .
O75 Mo17 O42 102.1(2) . .
O74 Mo17 O42 99.0(2) . .
O15 Mo17 O42 140.75(19) . .
O75 Mo17 O52 85.8(2) . .
O74 Mo17 O52 167.3(2) . .
O15 Mo17 O52 83.24(19) . .
O42 Mo17 O52 69.38(18) . .
O75 Mo17 O28 169.0(2) . .
O74 Mo17 O28 86.0(3) . .
O15 Mo17 O28 81.32(19) . .
O42 Mo17 O28 69.05(18) . .
O52 Mo17 O28 84.83(16) . .
O73 Mo18 O4 98.8(2) . .
O73 Mo18 O8 101.1(2) . .
O4 Mo18 O8 92.3(2) . .
O73 Mo18 O30 94.7(2) . .
O4 Mo18 O30 166.0(2) . .
O8 Mo18 O30 88.7(2) . .
O73 Mo18 O35 94.8(2) . .
O4 Mo18 O35 93.5(2) . .
O8 Mo18 O35 162.0(2) . .
O30 Mo18 O35 81.6(2) . .
O73 Mo18 O23 172.7(2) . .
O4 Mo18 O23 84.64(19) . .
O8 Mo18 O23 85.20(19) . .
O30 Mo18 O23 81.55(18) . .
O35 Mo18 O23 78.43(18) . .
O50 Sr1 O10 64.70(15) . .
O50 Sr1 O26 114.37(15) . .
O10 Sr1 O26 80.06(15) . .
O50 Sr1 O6 73.87(14) . .
O10 Sr1 O6 102.42(15) . .
O26 Sr1 O6 171.45(15) . .
O50 Sr1 O41 120.94(15) . .
O10 Sr1 O41 171.39(15) . .
O26 Sr1 O41 101.95(15) . .
O6 Sr1 O41 74.40(14) . .
O50 Sr1 O20 79.79(15) . .
O10 Sr1 O20 114.30(15) . .
O26 Sr1 O20 66.52(15) . .
O6 Sr1 O20 118.82(15) . .
O41 Sr1 O20 73.95(14) . .
O50 Sr1 O23 173.10(15) . .
O10 Sr1 O23 118.50(15) . .
O26 Sr1 O23 72.52(14) . .
O6 Sr1 O23 99.28(14) . .
O41 Sr1 O23 55.13(14) . .
O20 Sr1 O23 103.35(14) . .
O50 Sr1 O17 102.28(15) . .
O10 Sr1 O17 73.14(14) . .
O26 Sr1 O17 118.49(15) . .
O6 Sr1 O17 55.45(13) . .
O41 Sr1 O17 98.74(14) . .
O20 Sr1 O17 172.21(15) . .
O23 Sr1 O17 73.80(14) . .
O50 Sr1 O1 57.98(14) . .
O10 Sr1 O1 56.85(14) . .
O26 Sr1 O1 56.39(14) . .
O6 Sr1 O1 131.81(14) . .
O41 Sr1 O1 131.21(13) . .
O20 Sr1 O1 57.49(14) . .
O23 Sr1 O1 128.90(14) . .
O17 Sr1 O1 129.99(13) . .
O50 Sr1 P1 147.79(11) . .
O10 Sr1 P1 145.30(11) . .
O26 Sr1 P1 88.68(11) . .
O6 Sr1 P1 84.71(10) . .
O41 Sr1 P1 27.67(10) . .
O20 Sr1 P1 90.26(11) . .
O23 Sr1 P1 27.59(10) . .
O17 Sr1 P1 84.05(11) . .
O1 Sr1 P1 138.58(9) . .
O50 Sr1 P2 89.13(11) . .
O10 Sr1 P2 88.75(11) . .
O26 Sr1 P2 145.55(11) . .
O6 Sr1 P2 27.81(10) . .
O41 Sr1 P2 84.96(11) . .
O20 Sr1 P2 146.08(11) . .
O23 Sr1 P2 84.90(10) . .
O17 Sr1 P2 27.71(10) . .
O1 Sr1 P2 139.12(9) . .
P1 Sr1 P2 82.22(4) . .
O50 Sr1 Mo11 36.97(11) . .
O10 Sr1 Mo11 36.89(11) . .
O26 Sr1 Mo11 82.37(10) . .
O6 Sr1 Mo11 104.60(10) . .
O41 Sr1 Mo11 151.36(10) . .
O20 Sr1 Mo11 82.26(11) . .
O23 Sr1 Mo11 148.96(10) . .
O17 Sr1 Mo11 103.97(10) . .
O1 Sr1 Mo11 31.53(8) . .
P1 Sr1 Mo11 170.07(3) . .
P2 Sr1 Mo11 107.61(3) . .
O70 Fe1 O70 0.00(8) 2_656 2_656
O70 Fe1 O25 178.2(2) 2_656 .
O70 Fe1 O25 178.2(2) 2_656 .
O70 Fe1 O58 88.8(2) 2_656 .
O70 Fe1 O58 88.8(2) 2_656 .
O25 Fe1 O58 92.9(2) . .
O70 Fe1 O36 91.4(2) 2_656 2_656
O70 Fe1 O36 91.4(2) 2_656 2_656
O25 Fe1 O36 87.03(19) . 2_656
O58 Fe1 O36 173.7(2) . 2_656
O70 Fe1 O54 82.7(2) 2_656 .
O70 Fe1 O54 82.7(2) 2_656 .
O25 Fe1 O54 96.5(2) . .
O58 Fe1 O54 89.2(2) . .
O36 Fe1 O54 97.0(2) 2_656 .
O70 Fe1 O53 99.9(2) 2_656 .
O70 Fe1 O53 99.9(2) 2_656 .
O25 Fe1 O53 81.1(2) . .
O58 Fe1 O53 86.1(2) . .
O36 Fe1 O53 87.7(2) 2_656 .
O54 Fe1 O53 174.6(2) . .
O23 P1 O41 107.5(3) . .
O23 P1 O21 111.2(3) . .
O41 P1 O21 111.4(3) . .
O23 P1 O16 109.8(3) . .
O41 P1 O16 109.7(3) . .
O21 P1 O16 107.4(3) . .
O23 P1 Sr1 54.24(18) . .
O41 P1 Sr1 53.58(18) . .
O21 P1 Sr1 122.44(18) . .
O16 P1 Sr1 130.15(19) . .
O17 P2 O6 107.9(2) . .
O17 P2 O19 110.6(3) . .
O6 P2 O19 110.7(3) . .
O17 P2 O13 110.0(3) . .
O6 P2 O13 109.5(3) . .
O19 P2 O13 108.2(2) . .
O17 P2 Sr1 54.44(18) . .
O6 P2 Sr1 53.63(18) . .
O19 P2 Sr1 123.07(18) . .
O13 P2 Sr1 128.73(17) . .
O70 P3 O10 109.7(3) . .
O70 P3 O47 108.3(3) . .
O10 P3 O47 109.1(3) . .
O70 P3 O28 111.2(3) . .
O10 P3 O28 107.6(3) . .
O47 P3 O28 111.0(3) . .
O70 P3 Sr1 140.0(2) . .
O47 P3 Sr1 86.48(19) . .
O28 P3 Sr1 96.63(19) . .
O20 P4 O48 111.7(3) . .
O20 P4 O22 110.7(3) . .
O48 P4 O22 111.6(3) . .
O20 P4 O57 106.7(3) . .
O48 P4 O57 108.1(3) . .
O22 P4 O57 107.7(3) . .
O48 P4 Sr1 88.70(19) . .
O22 P4 Sr1 95.53(19) . .
O57 P4 Sr1 142.9(2) . .
O25 P5 O24 108.2(3) . .
O25 P5 O50 109.9(3) . .
O24 P5 O50 109.5(3) . .
O25 P5 O52 110.7(3) . .
O24 P5 O52 110.8(3) . .
O50 P5 O52 107.7(3) . .
O25 P5 Sr1 140.2(2) . .
O24 P5 Sr1 85.70(19) . .
O52 P5 Sr1 97.70(19) . .
O35 P6 O26 112.6(3) . .
O35 P6 O59 112.9(3) . .
O26 P6 O59 109.5(3) . .
O35 P6 O72 105.3(3) . .
O26 P6 O72 108.2(3) . .
O59 P6 O72 108.0(3) . .
O35 P6 Sr1 90.3(2) . .
O59 P6 Sr1 97.4(2) . .
O72 P6 Sr1 141.4(2) . .
Mo13 O1 Mo11 164.5(3) . .
Mo13 O1 Sr1 99.26(17) . .
Mo11 O1 Sr1 96.04(16) . .
Mo5 O2 Mo10 170.4(3) . .
Mo2 O3 Mo10 140.4(3) . .
Mo18 O4 Mo14 171.2(3) . .
Mo10 O5 Mo3 158.7(3) . .
P2 O6 Mo3 130.9(3) . .
P2 O6 Sr1 98.6(2) . .
Mo3 O6 Sr1 130.30(19) . .
Mo9 O7 Mo3 170.5(3) . .
Mo18 O8 Mo7 159.5(3) . .
Mo1 O9 Mo10 119.9(2) . .
P3 O10 Mo11 124.7(3) . .
P3 O10 Sr1 129.9(3) . .
Mo11 O10 Sr1 99.01(17) . .
Mo7 O12 Mo1 171.0(3) . .
P2 O13 Mo6 126.8(3) . .
P2 O13 Mo2 119.7(2) . .
Mo6 O13 Mo2 90.21(14) . .
P2 O13 Mo4 126.2(3) . .
Mo6 O13 Mo4 93.55(15) . .
Mo2 O13 Mo4 89.91(14) . .
Mo7 O14 Mo5 122.5(2) . .
Mo17 O15 Mo11 157.9(3) . .
P1 O16 Mo12 125.9(3) . .
P1 O16 Mo16 120.4(2) . .
Mo12 O16 Mo16 90.74(16) . .
P1 O16 Mo8 126.0(3) . .
Mo12 O16 Mo8 93.60(15) . .
Mo16 O16 Mo8 89.88(16) . .
P2 O17 Mo14 130.2(3) . .
P2 O17 Sr1 97.9(2) . .
Mo14 O17 Sr1 131.7(2) . .
Mo16 O18 Mo7 139.4(3) . .
P2 O19 Mo10 128.1(3) . .
P2 O19 Mo1 128.5(3) . .
Mo10 O19 Mo1 95.39(15) . .
P4 O20 Mo13 128.1(3) . .
P4 O20 Sr1 123.3(3) . .
Mo13 O20 Sr1 97.33(17) . .
P1 O21 Mo5 129.0(3) . .
P1 O21 Mo7 129.3(3) . .
Mo5 O21 Mo7 93.67(16) . .
P4 O22 Mo12 135.7(3) . .
P4 O22 Mo15 122.9(3) . .
Mo12 O22 Mo15 98.33(18) . .
P1 O23 Mo18 129.9(3) . .
P1 O23 Sr1 98.2(2) . .
Mo18 O23 Sr1 131.18(19) . .
P5 O24 Mo3 136.0(3) . .
P5 O25 Fe1 124.6(3) . .
P6 O26 Mo13 126.7(3) . .
P6 O26 Sr1 126.7(3) . .
Mo13 O26 Sr1 98.97(17) . .
P3 O28 Mo4 137.0(3) . .
P3 O28 Mo17 124.3(3) . .
Mo4 O28 Mo17 97.46(18) . .
Mo8 O30 Mo18 148.7(3) . .
Mo12 O32 Mo9 148.4(3) . .
Mo4 O34 Mo14 148.6(3) . .
P6 O35 Mo18 132.6(3) . .
Mo11 O36 Fe1 131.7(3) . 2_646
Mo15 O37 Mo8 112.9(2) . .
Mo15 O37 Mo12 112.3(2) . .
Mo8 O37 Mo12 116.0(2) . .
Mo8 O39 Mo16 122.8(2) . .
Mo15 O40 Mo13 159.2(3) . .
P1 O41 Mo9 129.8(3) . .
P1 O41 Sr1 98.7(2) . .
Mo9 O41 Sr1 130.8(2) . .
Mo17 O42 Mo6 112.4(2) . .
Mo17 O42 Mo4 112.7(2) . .
Mo6 O42 Mo4 117.0(2) . .
Mo6 O44 Mo2 123.2(3) . .
P3 O47 Mo14 134.4(3) . .
P4 O48 Mo9 133.8(3) . .
Mo9 O49 Mo5 159.5(3) . .
P5 O50 Mo11 125.5(3) . .
P5 O50 Sr1 129.0(3) . .
Mo11 O50 Sr1 99.74(17) . .
P5 O52 Mo6 136.9(3) . .
P5 O52 Mo17 123.7(3) . .
Mo6 O52 Mo17 98.23(18) . .
Mo16 O56 Mo5 138.9(3) . .
Mo11 O58 Fe1 133.8(3) . .
P6 O59 Mo8 135.4(3) . .
P6 O59 Mo15 124.4(3) . .
Mo8 O59 Mo15 98.51(18) . .
Mo6 O60 Mo3 149.2(3) . .
Mo14 O63 Mo1 159.7(3) . .
Mo2 O64 Mo1 139.7(3) . .
Mo12 O67 Mo16 122.3(2) . .
P3 O70 Fe1 124.0(3) . 2_646
Mo4 O71 Mo2 123.7(3) . .
C27 N1 C24 107.8(9) . .
C27 N1 C35 127.1(9) . .
C24 N1 C35 124.8(9) . .
C3 N2 C26 107.3(8) . .
C5 N3 C4 108.4(10) . .
C5 N3 C47 124.9(11) . .
C4 N3 C47 126.5(12) . .
C3 N4 C31 106.6(8) . .
C3 N4 C15 126.1(8) . .
C31 N4 C15 127.0(8) . .
C25 N5 C20 106.6(10) . .
C25 N5 C30 131.1(10) . .
C20 N5 C30 122.3(11) . .
N2 C3 N4 110.4(9) . .
C18 N6 C23 109.8(9) . .
C18 N6 C16 124.8(9) . .
C23 N6 C16 125.2(9) . .
C27 C50 N9 106.7(9) . .
N3 C4 C46 108.6(14) . .
N10 C5 N3 109.0(13) . .
C20 C11 N8 110.8(11) . .
C29 N12 C42 106.3(10) . .
C29 N12 C33 128.0(10) . .
C42 N12 C33 125.6(10) . .
C18 N7 C37 109.3(10) . .
N4 C15 C21 111.7(8) . .
C36 C16 N6 112.2(11) . .
C11 N8 C25 105.5(11) . .
N7 C18 N6 107.8(10) . .
C24 N9 C50 108.6(9) . .
C11 C20 N5 107.4(11) . .
C32 C21 C15 119.5(10) . .
N11 C22 C29 108.5(12) . .
C37 C23 N6 105.7(10) . .
N9 C24 N1 106.5(10) . .
N5 C25 N8 109.7(11) . .
C31 C26 N2 107.6(9) . .
N1 C27 C50 110.2(10) . .
C44 C28 C35 117.5(11) . .
N12 C29 C22 109.5(12) . .
C41 C30 N5 110.8(11) . .
C26 C31 N4 108.1(10) . .
C39 C32 C21 107.9(9) . .
N12 C33 C34 111.4(10) . .
C33 C34 C39 106.8(11) . 2_746
C28 C35 N1 115.9(9) . .
C38 C36 C16 117.9(11) . .
C23 C37 N7 107.4(10) . .
C36 C38 C12 125.1(12) . .
C32 C39 C34 113.4(11) . 2_756
C22 N11 C42 110.3(12) . .
C30 C41 C43 115.0(12) . .
N11 C42 N12 105.2(12) . .
C44 C43 C41 116.3(12) . .
C43 C44 C28 132.2(12) . .
C5 N10 C46 109.1(12) . .
C4 C46 N10 104.7(12) . .
N3 C47 C40 111.3(10) . .
C12 C40 C47 128.7(15) . .
C40 C12 C38 116.3(14) . .

loop_
_geom_bond_atom_site_label_1
_geom_bond_atom_site_label_2
_geom_bond_distance
_geom_bond_site_symmetry_2
Mo1 O29 1.681(5) .
Mo1 O63 1.884(5) .
Mo1 O12 1.883(5) .
Mo1 O9 1.951(5) .
Mo1 O64 2.097(5) .
Mo1 O19 2.301(5) .
Mo2 O11 1.690(5) .
Mo2 O64 1.790(5) .
Mo2 O3 1.797(5) .
Mo2 O71 2.077(5) .
Mo2 O44 2.094(5) .
Mo2 O13 2.418(4) .
Mo3 O55 1.680(5) .
Mo3 O7 1.874(5) .
Mo3 O5 1.893(5) .
Mo3 O60 2.028(5) .
Mo3 O24 2.038(5) .
Mo3 O6 2.221(5) .
Mo4 O27 1.681(5) .
Mo4 O34 1.780(5) .
Mo4 O71 1.806(5) .
Mo4 O42 2.072(5) .
Mo4 O28 2.126(5) .
Mo4 O13 2.431(5) .
Mo5 O43 1.675(5) .
Mo5 O2 1.877(5) .
Mo5 O49 1.891(5) .
Mo5 O14 1.920(5) .
Mo5 O56 2.123(5) .
Mo5 O21 2.290(5) .
Mo6 O65 1.684(5) .
Mo6 O60 1.781(5) .
Mo6 O44 1.795(5) .
Mo6 O42 2.070(5) .
Mo6 O52 2.143(5) .
Mo6 O13 2.417(5) .
Mo7 O38 1.671(5) .
Mo7 O12 1.878(5) .
Mo7 O8 1.892(5) .
Mo7 O14 1.912(5) .
Mo7 O18 2.115(5) .
Mo7 O21 2.315(5) .
Mo8 O69 1.695(5) .
Mo8 O30 1.788(5) .
Mo8 O39 1.791(5) .
Mo8 O37 2.064(5) .
Mo8 O59 2.149(5) .
Mo8 O16 2.419(5) .
Mo9 O51 1.677(5) .
Mo9 O7 1.857(5) .
Mo9 O49 1.877(5) .
Mo9 O32 2.045(5) .
Mo9 O48 2.070(5) .
Mo9 O41 2.239(4) .
Mo10 O62 1.688(5) .
Mo10 O5 1.875(5) .
Mo10 O2 1.887(5) .
Mo10 O9 1.967(5) .
Mo10 O3 2.102(5) .
Mo10 O19 2.284(5) .
Mo11 O58 1.722(5) .
Mo11 O36 1.722(5) .
Mo11 O1 1.911(4) .
Mo11 O15 1.936(5) .
Mo11 O10 2.208(5) .
Mo11 O50 2.217(5) .
Mo11 Sr1 3.6336(9) .
Mo12 O68 1.683(5) .
Mo12 O32 1.779(5) .
Mo12 O67 1.797(5) .
Mo12 O37 2.074(5) .
Mo12 O22 2.147(5) .
Mo12 O16 2.397(5) .
Mo13 O45 1.695(5) .
Mo13 O46 1.705(6) .
Mo13 O1 1.897(4) .
Mo13 O40 1.958(5) .
Mo13 O26 2.286(5) .
Mo13 O20 2.300(5) .
Mo13 Sr1 3.7082(9) .
Mo14 O33 1.673(5) .
Mo14 O4 1.873(5) .
Mo14 O63 1.877(5) .
Mo14 O34 2.031(5) .
Mo14 O47 2.065(5) .
Mo14 O17 2.221(5) .
Mo15 O61 1.696(5) .
Mo15 O31 1.699(6) .
Mo15 O40 1.855(5) .
Mo15 O37 2.036(5) .
Mo15 O59 2.357(5) .
Mo15 O22 2.360(5) .
Mo16 O66 1.694(5) .
Mo16 O56 1.790(5) .
Mo16 O18 1.791(5) .
Mo16 O39 2.091(5) .
Mo16 O67 2.105(5) .
Mo16 O16 2.411(5) .
Mo17 O75 1.687(6) .
Mo17 O74 1.693(6) .
Mo17 O15 1.849(5) .
Mo17 O42 2.018(4) .
Mo17 O52 2.347(5) .
Mo17 O28 2.399(5) .
Mo18 O73 1.671(5) .
Mo18 O4 1.860(5) .
Mo18 O8 1.874(5) .
Mo18 O30 2.053(5) .
Mo18 O35 2.083(5) .
Mo18 O23 2.230(5) .
Sr1 O50 2.528(5) .
Sr1 O10 2.560(5) .
Sr1 O26 2.585(5) .
Sr1 O6 2.627(5) .
Sr1 O41 2.626(5) .
Sr1 O20 2.630(5) .
Sr1 O23 2.644(4) .
Sr1 O17 2.649(5) .
Sr1 O1 2.896(4) .
Sr1 P1 3.2256(17) .
Sr1 P2 3.2256(16) .
Fe1 O70 2.039(5) 2_656
Fe1 O70 2.039(5) 2_656
Fe1 O25 2.053(5) .
Fe1 O58 2.122(5) .
Fe1 O36 2.151(5) 2_656
Fe1 O54 2.178(5) .
Fe1 O53 2.210(5) .
P1 O23 1.509(5) .
P1 O41 1.516(5) .
P1 O21 1.536(4) .
P1 O16 1.577(4) .
P2 O17 1.514(5) .
P2 O6 1.522(5) .
P2 O19 1.539(4) .
P2 O13 1.567(4) .
P3 O70 1.510(5) .
P3 O10 1.534(5) .
P3 O47 1.550(5) .
P3 O28 1.564(5) .
P4 O20 1.514(5) .
P4 O48 1.523(5) .
P4 O22 1.551(5) .
P4 O57 1.572(5) .
P5 O25 1.517(5) .
P5 O24 1.529(5) .
P5 O50 1.536(5) .
P5 O52 1.570(5) .
P6 O35 1.512(5) .
P6 O26 1.513(5) .
P6 O59 1.549(5) .
P6 O72 1.587(5) .
O36 Fe1 2.151(5) 2_646
O70 Fe1 2.039(5) 2_646
N1 C27 1.297(14) .
N1 C24 1.372(13) .
N1 C35 1.489(12) .
N2 C3 1.296(12) .
N2 C26 1.375(13) .
N3 C5 1.318(16) .
N3 C4 1.329(16) .
N3 C47 1.464(12) .
N4 C3 1.325(11) .
N4 C31 1.366(13) .
N4 C15 1.462(12) .
N5 C25 1.333(16) .
N5 C20 1.351(14) .
N5 C30 1.465(14) .
N6 C18 1.326(13) .
N6 C23 1.379(13) .
N6 C16 1.493(14) .
C50 C27 1.328(14) .
C50 N9 1.350(14) .
C4 C46 1.331(18) .
C5 N10 1.274(16) .
C11 C20 1.314(16) .
C11 N8 1.325(15) .
N12 C29 1.313(15) .
N12 C42 1.383(15) .
N12 C33 1.446(13) .
N7 C18 1.308(14) .
N7 C37 1.381(15) .
C15 C21 1.520(14) .
C16 C36 1.450(17) .
N8 C25 1.344(15) .
N9 C24 1.331(14) .
C21 C32 1.488(15) .
C22 N11 1.271(17) .
C22 C29 1.324(16) .
C23 C37 1.342(17) .
C26 C31 1.313(15) .
C28 C44 1.434(16) .
C28 C35 1.450(16) .
C30 C41 1.426(17) .
C32 C39 1.500(16) .
C33 C34 1.513(18) .
C34 C39 1.540(17) 2_746
C36 C38 1.41(2) .
C38 C12 1.564(19) .
C39 C34 1.541(17) 2_756
N11 C42 1.343(17) .
C41 C43 1.565(17) .
C43 C44 1.330(17) .
N10 C46 1.389(17) .
C47 C40 1.494(17) .
C40 C12 1.288(9) .

loop_
_geom_hbond_atom_site_label_D
_geom_hbond_atom_site_label_H
_geom_hbond_atom_site_label_A
_geom_hbond_distance_DH
_geom_hbond_distance_HA
_geom_hbond_distance_DA
_geom_hbond_angle_DHA
_geom_hbond_site_symmetry_A
O54 H54A O50 0.85 2.55 3.008(8) 115.0 .
O54 H54A O20 0.85 2.26 3.045(8) 154.6 .
O53 H53B O26 0.85 2.24 3.009(7) 151.3 2_656
O53 H53B O10 0.85 2.55 2.982(8) 112.8 2_656
O53 H53B O1 0.85 2.56 3.265(7) 141.6 2_656
N2 H2 O9 0.86 2.07 2.926(9) 176.7 1_656
O1W H1WB O56 0.85 2.25 2.975(9) 143.3 1_556
N7 H7 O1W 0.86 1.95 2.746(12) 153.4 2_646
O2W H2WA O57 0.85 2.51 2.643(9) 89.2 1_545
O2W H2WB O68 0.85 2.49 3.028(10) 122.5 1_545
N8 H8 O62 0.86 2.42 3.030(12) 128.0 1_656
N9 H9 O55 0.86 2.62 3.302(12) 136.9 2_646
N9 H9 O33 0.86 2.64 3.248(11) 128.5 2_656
N11 H40 O45 0.86 2.61 3.027(14) 110.9 1_545
N10 H10 O25 0.86 2.21 2.946(12) 143.9 1_645
N10 H10 O36 0.86 2.52 3.054(11) 121.4 2_746
